data_7024134
loop_
_publ_author_name
'H\"oller, Christoph J'
'Mai, Marit'
'Feldmann, Claus'
'M\"uller-Buschbaum, Klaus'

_publ_section_title
;
 The interaction of rare earth chlorides with 4,4'-bipyridine for the
 reversible formation of template based luminescent Ln-N-MOFs.
;
_journal_issue 2
_journal_name_full 'Dalton transactions (Cambridge, England : 2003)'
_journal_page_first 461
_journal_page_last 468
_journal_paper_doi 10.1039/b911460b
_journal_volume 39
_journal_year 2010
_chemical_formula_moiety 2-infinite[Pr2Cl6(C10H8N2)3](C10H8N2)2
_chemical_formula_sum 'C25 H20 Cl3 N5 Pr'
_chemical_formula_weight 637.72
_chemical_name_common
;2D-(Hexakis-chloro-tris-(4,4-bipyridino)-di-
praseodymium(iii))-di-4,4-bipridine
;
_chemical_name_systematic
;
2D-[Hexakis-chloro-tris-(4,4-bipyridino)-di-praseodymium(III)]-di-4,4-bipridine
;
_space_group_IT_number 2
_symmetry_cell_setting triclinic
_symmetry_space_group_name_Hall '-P 1'
_symmetry_space_group_name_H-M 'P -1'
_atom_sites_solution_hydrogens geom
_atom_sites_solution_primary direct
_atom_sites_solution_secondary difmap
_audit_creation_method SHELXL-97
_cell_angle_alpha 103.24(3)
_cell_angle_beta 100.13(3)
_cell_angle_gamma 101.10(3)
_cell_formula_units_Z 2
_cell_length_a 10.939(2)
_cell_length_b 10.992(2)
_cell_length_c 11.833(2)
_cell_measurement_temperature 173(2)
_cell_measurement_theta_max 55.0
_cell_measurement_theta_min 5.5
_cell_volume 1322.6(5)
_computing_cell_refinement 'STOE SOFTWARE'
_computing_data_collection 'STOE SOFTWARE'
_computing_data_reduction 'STOE SOFTWARE'
_computing_molecular_graphics POVRAY
_computing_structure_refinement 'SHELXL-97 (Sheldrick, 1997)'
_computing_structure_solution 'SHELXS-97 (Sheldrick, 1997)'
_diffrn_ambient_temperature 173(2)
_diffrn_measured_fraction_theta_full 0.98
_diffrn_measured_fraction_theta_max 0.98
_diffrn_measurement_device_type 'STOE IPDS 1'
_diffrn_measurement_method '1.5 deg phi scans'
_diffrn_radiation_monochromator graphite
_diffrn_radiation_source 'fine-focus sealed tube'
_diffrn_radiation_type MoK\a
_diffrn_radiation_wavelength 0.71073
_diffrn_reflns_av_R_equivalents 0.0890
_diffrn_reflns_av_sigmaI/netI 0.1412
_diffrn_reflns_limit_h_max 14
_diffrn_reflns_limit_h_min -14
_diffrn_reflns_limit_k_max 13
_diffrn_reflns_limit_k_min -14
_diffrn_reflns_limit_l_max 15
_diffrn_reflns_limit_l_min -15
_diffrn_reflns_number 10976
_diffrn_reflns_theta_full 25.5
_diffrn_reflns_theta_max 25.5
_diffrn_reflns_theta_min 2.5
_exptl_absorpt_coefficient_mu 2.167
_exptl_absorpt_correction_T_max 0.7536
_exptl_absorpt_correction_T_min 0.6167
_exptl_absorpt_correction_type numerical
_exptl_crystal_colour 'light green'
_exptl_crystal_density_diffrn 1.601
_exptl_crystal_density_method 'not measured'
_exptl_crystal_description 'square pillar'
_exptl_crystal_F_000 630
_exptl_crystal_size_max 0.36
_exptl_crystal_size_mid 0.21
_exptl_crystal_size_min 0.13
_refine_diff_density_max 3.425
_refine_diff_density_min -1.819
_refine_diff_density_rms 0.211
_refine_ls_extinction_method none
_refine_ls_goodness_of_fit_ref 0.954
_refine_ls_hydrogen_treatment constr
_refine_ls_matrix_type full
_refine_ls_number_parameters 307
_refine_ls_number_reflns 5631
_refine_ls_number_restraints 0
_refine_ls_restrained_S_all 0.954
_refine_ls_R_factor_all 0.1050
_refine_ls_R_factor_gt 0.0690
_refine_ls_shift/su_max 0.000
_refine_ls_shift/su_mean 0.000
_refine_ls_structure_factor_coef Fsqd
_refine_ls_weighting_details 'calc w=1/[\s^2^(Fo^2^)+(0.0861P)^2^+0.0000P] where P=(Fo^2^+2Fc^2^)/3'
_refine_ls_weighting_scheme calc
_refine_ls_wR_factor_gt 0.1582
_refine_ls_wR_factor_ref 0.1729
_reflns_number_gt 3769
_reflns_number_total 4939
_reflns_threshold_expression >2sigma(I)
_cod_data_source_file b911460b.txt
_cod_data_source_block 2
_cod_original_cell_volume 1322.5(5)
_cod_original_sg_symbol_H-M P-1
_cod_database_code 7024134

loop_
_symmetry_equiv_pos_as_xyz
'x, y, z'
'-x, -y, -z'

loop_
_atom_site_label
_atom_site_type_symbol
_atom_site_fract_x
_atom_site_fract_y
_atom_site_fract_z
_atom_site_U_iso_or_equiv
_atom_site_adp_type
_atom_site_occupancy
_atom_site_symmetry_multiplicity
_atom_site_calc_flag
_atom_site_refinement_flags
Pr1 Pr 0.37038(5) 0.13433(5) 0.49274(5) 0.02192(16) Uani 1 1 d .
Cl2 Cl 0.5126(2) 0.3046(2) 0.4093(3) 0.0354(6) Uani 1 1 d .
Cl3 Cl 0.1869(2) -0.0102(2) 0.5593(3) 0.0369(6) Uani 1 1 d .
Cl4 Cl 0.4139(3) -0.0949(2) 0.3639(2) 0.0383(6) Uani 1 1 d .
N6 N 0.4212(8) 0.2980(7) 0.7038(7) 0.0268(16) Uani 1 1 d .
N7 N 0.2110(8) 0.0770(7) 0.2847(8) 0.0288(17) Uani 1 1 d .
N9 N 0.2130(8) 0.2923(8) 0.4931(9) 0.0316(19) Uani 1 1 d .
C2 C 0.0453(8) 0.4568(9) 0.4995(9) 0.0255(19) Uani 1 1 d .
C3 C 0.0056(10) 0.3299(10) 0.4986(12) 0.038(3) Uani 1 1 d .
H3 H -0.0807 0.2954 0.4997 0.046 Uiso 1 1 calc R
C4 C 0.0924(10) 0.2522(10) 0.4962(12) 0.038(3) Uani 1 1 d .
H4 H 0.0629 0.1653 0.4969 0.046 Uiso 1 1 calc R
C5 C 0.2489(9) 0.4123(9) 0.4901(11) 0.036(3) Uani 1 1 d .
H5 H 0.3347 0.4432 0.4857 0.043 Uiso 1 1 calc R
C6 C 0.1700(9) 0.4963(10) 0.4929(12) 0.040(3) Uani 1 1 d .
H6 H 0.2023 0.5820 0.4902 0.047 Uiso 1 1 calc R
C7 C 0.3988(11) 0.2526(9) 0.7952(10) 0.034(2) Uani 1 1 d .
H7 H 0.3605 0.1634 0.7795 0.041 Uiso 1 1 calc R
C8 C 0.4847(9) 0.4567(9) 0.9383(9) 0.028(2) Uani 1 1 d .
C9 C 0.4281(11) 0.3275(10) 0.9109(10) 0.038(2) Uani 1 1 d .
H9 H 0.4092 0.2898 0.9724 0.045 Uiso 1 1 calc R
C10 C 0.0429(9) 0.0164(9) 0.0599(9) 0.027(2) Uani 1 1 d .
C11 C 0.1313(10) 0.1342(11) 0.1069(11) 0.037(2) Uani 1 1 d .
H11 H 0.1366 0.1965 0.0629 0.044 Uiso 1 1 calc R
C12 C 0.4742(11) 0.4225(11) 0.7289(10) 0.039(2) Uani 1 1 d .
H12 H 0.4928 0.4568 0.6654 0.047 Uiso 1 1 calc R
C13 C 0.2484(11) -0.2299(12) -0.0504(11) 0.040(3) Uani 1 1 d .
C14 C 0.3316(11) -0.1336(11) 0.0453(12) 0.044(3) Uani 1 1 d .
H14 H 0.3662 -0.1530 0.1166 0.053 Uiso 1 1 calc R
C15 C 0.5038(13) 0.5049(11) 0.8411(11) 0.045(3) Uani 1 1 d .
H15 H 0.5372 0.5945 0.8532 0.054 Uiso 1 1 calc R
C16 C 0.0444(11) -0.0699(11) 0.1283(11) 0.042(3) Uani 1 1 d .
H16 H -0.0133 -0.1526 0.0998 0.050 Uiso 1 1 calc R
C17 C 0.1294(11) -0.0364(11) 0.2377(11) 0.041(3) Uani 1 1 d .
H17 H 0.1290 -0.0986 0.2818 0.049 Uiso 1 1 calc R
C18 C 0.2124(10) 0.1605(11) 0.2187(10) 0.039(2) Uani 1 1 d .
H18 H 0.2719 0.2421 0.2496 0.046 Uiso 1 1 calc R
N19 N 0.1295(10) -0.6167(11) -0.0307(13) 0.058(3) Uani 1 1 d .
N2 N 0.3192(13) 0.0300(12) -0.0601(12) 0.060(3) Uani 1 1 d .
C1 C 0.2059(11) -0.3601(12) -0.0436(11) 0.043(3) Uani 1 1 d .
C20 C 0.1982(12) -0.3884(13) 0.0633(12) 0.046(3) Uani 1 1 d .
H20 H 0.2190 -0.3205 0.1349 0.056 Uiso 1 1 calc R
C21 C 0.3631(13) -0.0088(13) 0.0345(13) 0.052(3) Uani 1 1 d .
H21 H 0.4210 0.0545 0.1005 0.062 Uiso 1 1 calc R
C22 C 0.1748(12) -0.4660(13) -0.1453(14) 0.052(3) Uani 1 1 d .
H22 H 0.1781 -0.4525 -0.2213 0.063 Uiso 1 1 calc R
C23 C 0.1397(14) -0.5891(14) -0.1345(14) 0.057(3) Uani 1 1 d .
H23 H 0.1214 -0.6588 -0.2043 0.068 Uiso 1 1 calc R
C24 C 0.1605(13) -0.5141(16) 0.0667(15) 0.060(4) Uani 1 1 d .
H24 H 0.1560 -0.5298 0.1417 0.072 Uiso 1 1 calc R
C25 C 0.1980(14) -0.1893(16) -0.1495(14) 0.059(4) Uani 1 1 d .
H25 H 0.1365 -0.2491 -0.2153 0.071 Uiso 1 1 calc R
C26 C 0.2376(16) -0.0635(17) -0.1511(15) 0.065(4) Uani 1 1 d .
H26 H 0.2051 -0.0409 -0.2213 0.078 Uiso 1 1 calc R

loop_
_atom_site_aniso_label
_atom_site_aniso_U_11
_atom_site_aniso_U_22
_atom_site_aniso_U_33
_atom_site_aniso_U_23
_atom_site_aniso_U_13
_atom_site_aniso_U_12
Pr1 0.0215(2) 0.0198(2) 0.0215(3) 0.00343(18) -0.00027(18) 0.00531(16)
Cl2 0.0285(11) 0.0317(11) 0.0433(17) 0.0118(12) 0.0051(11) 0.0019(9)
Cl3 0.0345(12) 0.0310(11) 0.0438(17) 0.0149(12) 0.0049(11) 0.0023(10)
Cl4 0.0433(13) 0.0349(12) 0.0270(15) -0.0063(11) -0.0109(11) 0.0220(11)
N6 0.037(4) 0.021(3) 0.019(5) 0.003(3) 0.001(3) 0.007(3)
N7 0.032(4) 0.024(4) 0.023(5) 0.000(3) -0.005(3) 0.007(3)
N9 0.024(4) 0.025(4) 0.039(6) 0.007(4) -0.001(4) 0.001(3)
C2 0.022(4) 0.027(4) 0.021(6) -0.002(4) 0.008(4) -0.003(4)
C3 0.023(4) 0.031(5) 0.061(8) 0.014(5) 0.010(5) 0.006(4)
C4 0.029(5) 0.028(5) 0.055(8) 0.005(5) 0.010(5) 0.007(4)
C5 0.023(4) 0.024(4) 0.058(8) 0.009(5) 0.007(5) 0.001(4)
C6 0.025(5) 0.027(5) 0.069(9) 0.014(5) 0.018(5) 0.003(4)
C7 0.049(6) 0.023(4) 0.022(6) 0.001(4) 0.004(5) 0.001(4)
C8 0.030(5) 0.024(4) 0.026(6) 0.003(4) 0.004(4) 0.002(4)
C9 0.055(6) 0.024(5) 0.028(7) 0.005(5) 0.011(5) -0.003(5)
C10 0.029(4) 0.026(4) 0.021(5) 0.009(4) -0.005(4) 0.003(4)
C11 0.035(5) 0.037(5) 0.035(7) 0.015(5) -0.003(5) 0.004(4)
C12 0.050(6) 0.037(5) 0.027(7) 0.009(5) 0.003(5) 0.005(5)
C13 0.043(6) 0.048(7) 0.037(7) 0.021(6) 0.011(5) 0.014(5)
C14 0.044(6) 0.045(6) 0.055(8) 0.025(6) 0.019(6) 0.016(5)
C15 0.060(7) 0.031(5) 0.035(8) 0.005(5) 0.007(6) -0.001(5)
C16 0.047(6) 0.034(5) 0.034(7) 0.011(5) -0.012(5) 0.004(5)
C17 0.046(6) 0.040(6) 0.029(7) 0.011(5) -0.011(5) 0.005(5)
C18 0.036(5) 0.038(5) 0.028(7) 0.009(5) -0.015(5) -0.002(4)
N19 0.047(6) 0.044(6) 0.085(10) 0.023(7) 0.006(6) 0.012(5)
N2 0.069(7) 0.063(7) 0.062(9) 0.034(7) 0.027(7) 0.022(6)
C1 0.038(6) 0.051(7) 0.033(7) 0.007(6) 0.005(5) 0.004(5)
C20 0.052(7) 0.051(7) 0.041(8) 0.022(6) 0.012(6) 0.011(6)
C21 0.054(7) 0.055(7) 0.054(9) 0.018(7) 0.026(7) 0.014(6)
C22 0.050(7) 0.052(7) 0.050(9) 0.011(7) 0.011(6) 0.008(6)
C23 0.063(8) 0.052(7) 0.052(10) 0.008(7) 0.011(7) 0.014(6)
C24 0.047(7) 0.078(10) 0.069(11) 0.045(9) 0.016(7) 0.014(7)
C25 0.065(8) 0.073(9) 0.048(9) 0.038(8) 0.015(7) 0.008(7)
C26 0.081(10) 0.081(10) 0.058(10) 0.049(10) 0.033(9) 0.026(9)

loop_
_atom_type_symbol
_atom_type_description
_atom_type_scat_dispersion_real
_atom_type_scat_dispersion_imag
_atom_type_scat_source
C C 0.0033 0.0016 'International Tables Vol C Tables 4.2.6.8 and 6.1.1.4'
H H 0.0000 0.0000 'International Tables Vol C Tables 4.2.6.8 and 6.1.1.4'
N N 0.0061 0.0033 'International Tables Vol C Tables 4.2.6.8 and 6.1.1.4'
Cl Cl 0.1484 0.1585 'International Tables Vol C Tables 4.2.6.8 and 6.1.1.4'
Pr Pr -0.2180 2.8214 'International Tables Vol C Tables 4.2.6.8 and 6.1.1.4'

loop_
_geom_angle_atom_site_label_1
_geom_angle_atom_site_label_2
_geom_angle_atom_site_label_3
_geom_angle
_geom_angle_site_symmetry_3
N6 Pr1 N7 139.3(2) .
N6 Pr1 Cl3 87.96(19) .
N7 Pr1 Cl3 86.9(2) .
N6 Pr1 N9 70.3(3) .
N7 Pr1 N9 69.0(3) .
Cl3 Pr1 N9 83.75(18) .
N6 Pr1 Cl2 91.83(18) .
N7 Pr1 Cl2 84.77(19) .
Cl3 Pr1 Cl2 166.96(7) .
N9 Pr1 Cl2 83.90(19) .
N6 Pr1 Cl4 144.35(17) .
N7 Pr1 Cl4 75.64(18) .
Cl3 Pr1 Cl4 87.59(9) .
N9 Pr1 Cl4 143.9(2) .
Cl2 Pr1 Cl4 100.01(9) .
N6 Pr1 Cl4 71.48(18) 2_656
N7 Pr1 Cl4 149.09(18) 2_656
Cl3 Pr1 Cl4 99.12(9) 2_656
N9 Pr1 Cl4 141.6(2) 2_656
Cl2 Pr1 Cl4 93.16(9) 2_656
Cl4 Pr1 Cl4 74.37(9) 2_656
Pr1 Cl4 Pr1 105.63(9) 2_656
C12 N6 C7 116.6(9) .
C12 N6 Pr1 125.1(7) .
C7 N6 Pr1 118.2(6) .
C17 N7 C18 116.6(9) .
C17 N7 Pr1 122.3(7) .
C18 N7 Pr1 121.0(6) .
C5 N9 C4 116.0(9) .
C5 N9 Pr1 123.3(6) .
C4 N9 Pr1 120.8(6) .
C3 C2 C6 115.9(9) .
C3 C2 C2 121.5(10) 2_566
C6 C2 C2 122.6(10) 2_566
C4 C3 C2 119.7(9) .
N9 C4 C3 123.8(10) .
N9 C5 C6 124.3(9) .
C5 C6 C2 120.3(9) .
N6 C7 C9 123.6(9) .
C9 C8 C15 115.7(10) .
C9 C8 C8 122.7(11) 2_667
C15 C8 C8 121.4(11) 2_667
C7 C9 C8 120.4(10) .
C11 C10 C16 116.3(9) .
C11 C10 C10 121.2(10) 2
C16 C10 C10 122.4(11) 2
C10 C11 C18 119.6(9) .
N6 C12 C15 123.8(10) .
C14 C13 C25 115.8(12) .
C14 C13 C1 122.2(11) .
C25 C13 C1 121.7(13) .
C13 C14 C21 118.9(12) .
C12 C15 C8 119.8(10) .
C10 C16 C17 120.2(10) .
N7 C17 C16 123.8(10) .
N7 C18 C11 123.3(10) .
C23 N19 C24 115.6(11) .
C21 N2 C26 114.7(12) .
C20 C1 C22 116.3(12) .
C20 C1 C13 122.1(12) .
C22 C1 C13 121.6(11) .
C24 C20 C1 120.4(14) .
N2 C21 C14 125.8(15) .
C23 C22 C1 119.9(13) .
N19 C23 C22 123.9(14) .
N19 C24 C20 123.8(13) .
C26 C25 C13 120.2(15) .
N2 C26 C25 124.5(13) .

loop_
_geom_bond_atom_site_label_1
_geom_bond_atom_site_label_2
_geom_bond_distance
_geom_bond_site_symmetry_2
Pr1 N6 2.618(8) .
Pr1 N7 2.618(8) .
Pr1 Cl3 2.660(3) .
Pr1 N9 2.670(8) .
Pr1 Cl2 2.676(3) .
Pr1 Cl4 2.804(3) .
Pr1 Cl4 2.821(3) 2_656
Cl4 Pr1 2.821(3) 2_656
N6 C12 1.320(13) .
N6 C7 1.332(13) .
N7 C17 1.319(14) .
N7 C18 1.335(13) .
N9 C5 1.312(12) .
N9 C4 1.318(13) .
C2 C3 1.375(14) .
C2 C6 1.372(13) .
C2 C2 1.499(19) 2_566
C3 C4 1.394(14) .
C5 C6 1.379(15) .
C7 C9 1.372(16) .
C8 C9 1.372(13) .
C8 C15 1.403(15) .
C8 C8 1.49(2) 2_667
C10 C11 1.385(14) .
C10 C16 1.381(14) .
C10 C10 1.479(19) 2
C11 C18 1.391(15) .
C12 C15 1.369(17) .
C13 C14 1.396(19) .
C13 C25 1.409(17) .
C13 C1 1.442(17) .
C14 C21 1.389(17) .
C16 C17 1.380(16) .
N19 C23 1.348(19) .
N19 C24 1.36(2) .
N2 C21 1.333(18) .
N2 C26 1.35(2) .
C1 C20 1.383(17) .
C1 C22 1.407(19) .
C20 C24 1.376(19) .
C22 C23 1.375(19) .
C25 C26 1.37(2) .
